data_4325900
loop_
_publ_author_name
'Curtis M. Zaleski'
'Choong-Sun Lim'
'Annabel D. Cutland-Van Noord'
'Jeff W. Kampf'
'Vincent L. Pecoraro'

_publ_section_title
;
 Effects of the Central Lanthanide Ion Crystal Radius on the
 15-MCCuII(N)pheHA-5 Structure
;
_journal_name_full 'Inorganic Chemistry'
_journal_page_first 7707
_journal_page_last 7717
_journal_paper_doi 10.1021/ic200740h
_journal_volume 50
_journal_year 2011
_chemical_absolute_configuration ad
_chemical_formula_moiety
;
 [Pr Cu5 (C9 H10 N2 O2)5 (H2 O)3 (N O3)0.5 (O H)0.5]2 (N O3)4 (H2 O)14
;
_chemical_formula_sum 'C90 H154 Cu10 N24 O61 Pr2'
_chemical_formula_weight 3465.59
_chemical_name_systematic
;
 ?
;
_space_group_IT_number 152
_symmetry_cell_setting trigonal
_symmetry_space_group_name_Hall 'P 31 2"'
_symmetry_space_group_name_H-M 'P 31 2 1'
_atom_sites_solution_hydrogens geom
_atom_sites_solution_primary direct
_atom_sites_solution_secondary difmap
_audit_creation_method SHELXL-97
_cell_angle_alpha 90.00
_cell_angle_beta 90.00
_cell_angle_gamma 120.00
_cell_formula_units_Z 3
_cell_length_a 15.2231(8)
_cell_length_b 15.2231(8)
_cell_length_c 48.402(6)
_cell_measurement_reflns_used 6941
_cell_measurement_temperature 150(2)
_cell_measurement_theta_max 26.02
_cell_measurement_theta_min 2.94
_cell_volume 9714.0(14)
_computing_cell_refinement 'Bruker SMART'
_computing_data_collection 'Bruker SMART'
_computing_data_reduction 'Bruker SHELXTL'
_computing_molecular_graphics 'Bruker SHELXTL'
_computing_publication_material 'Bruker SHELXTL'
_computing_structure_refinement 'Bruker SHELXTL'
_computing_structure_solution 'Bruker SHELXTL'
_diffrn_ambient_temperature 150(2)
_diffrn_measured_fraction_theta_full 0.997
_diffrn_measured_fraction_theta_max 0.997
_diffrn_measurement_device_type 'CCD area detector'
_diffrn_measurement_method 'phi and omega scans'
_diffrn_radiation_monochromator graphite
_diffrn_radiation_source 'fine-focus sealed tube'
_diffrn_radiation_type MoK\a
_diffrn_radiation_wavelength 0.71073
_diffrn_reflns_av_R_equivalents 0.0331
_diffrn_reflns_av_sigmaI/netI 0.0447
_diffrn_reflns_limit_h_max 19
_diffrn_reflns_limit_h_min -9
_diffrn_reflns_limit_k_max 19
_diffrn_reflns_limit_k_min -19
_diffrn_reflns_limit_l_max 60
_diffrn_reflns_limit_l_min -60
_diffrn_reflns_number 92992
_diffrn_reflns_theta_full 26.42
_diffrn_reflns_theta_max 26.42
_diffrn_reflns_theta_min 2.68
_exptl_absorpt_coefficient_mu 2.445
_exptl_absorpt_correction_T_max 0.7579
_exptl_absorpt_correction_T_min 0.6405
_exptl_absorpt_correction_type multi-scan
_exptl_absorpt_process_details
;
  Blessing, R. Acta Cryst. (1995) A51 33-38.
  Sheldrick, G.  SADABS (Version 2.10) Bruker/Siemens area
  detector absorption and other corrections, University of
  Gottingen, Germany 2003.
 
;
_exptl_crystal_colour blue
_exptl_crystal_density_diffrn 1.777
_exptl_crystal_description block
_exptl_crystal_F_000 5274
_exptl_crystal_size_max 0.20
_exptl_crystal_size_mid 0.16
_exptl_crystal_size_min 0.12
_refine_diff_density_max 1.416
_refine_diff_density_min -0.854
_refine_diff_density_rms 0.117
_refine_ls_abs_structure_details 'Flack H D (1983), Acta Cryst. A39, 876-881'
_refine_ls_abs_structure_Flack 0.005(15)
_refine_ls_extinction_method none
_refine_ls_goodness_of_fit_ref 1.037
_refine_ls_hydrogen_treatment constr
_refine_ls_matrix_type full
_refine_ls_number_parameters 794
_refine_ls_number_reflns 13259
_refine_ls_number_restraints 48
_refine_ls_restrained_S_all 1.048
_refine_ls_R_factor_all 0.0546
_refine_ls_R_factor_gt 0.0462
_refine_ls_shift/su_max 0.003
_refine_ls_shift/su_mean 0.000
_refine_ls_structure_factor_coef Fsqd
_refine_ls_weighting_details 'calc w=1/[\s^2^(Fo^2^)+(0.0588P)^2^+30.7082P] where P=(Fo^2^+2Fc^2^)/3'
_refine_ls_weighting_scheme calc
_refine_ls_wR_factor_gt 0.1152
_refine_ls_wR_factor_ref 0.1193
_reflns_number_gt 11766
_reflns_number_total 13259
_reflns_threshold_expression >2sigma(I)
_cod_data_source_file ic200740h_si_001_04.cif
_cod_data_source_block Pr-1
_cod_database_code 4325900

loop_
_symmetry_equiv_pos_as_xyz
'x, y, z'
'-y, x-y, z+1/3'
'-x+y, -x, z+2/3'
'y, x, -z'
'-x, -x+y, -z+1/3'
'x-y, -y, -z+2/3'

loop_
_atom_site_label
_atom_site_type_symbol
_atom_site_fract_x
_atom_site_fract_y
_atom_site_fract_z
_atom_site_U_iso_or_equiv
_atom_site_adp_type
_atom_site_occupancy
_atom_site_symmetry_multiplicity
_atom_site_calc_flag
_atom_site_refinement_flags
Pr1 Pr 0.29331(3) 0.21834(3) 0.121700(8) 0.02619(9) Uani 1 1 d .
Cu1 Cu 0.00566(6) 0.00463(6) 0.117935(17) 0.02587(16) Uani 1 1 d .
Cu2 Cu 0.14083(6) 0.31837(6) 0.07828(2) 0.0364(2) Uani 1 1 d .
Cu3 Cu 0.48547(6) 0.47216(6) 0.08592(2) 0.0390(2) Uani 1 1 d .
Cu4 Cu 0.56770(6) 0.24495(6) 0.11924(2) 0.0339(2) Uani 1 1 d .
Cu5 Cu 0.27036(6) -0.04887(6) 0.137554(18) 0.03026(19) Uani 1 1 d .
N1 N 0.0000(5) 0.2940(5) 0.0711(2) 0.067(3) Uani 1 1 d .
H1A H -0.0088 0.3413 0.0806 0.080 Uiso 1 1 calc R
H1B H -0.0069 0.3026 0.0526 0.080 Uiso 1 1 calc R
N2 N 0.0676(4) 0.1861(4) 0.09349(13) 0.0315(13) Uani 1 1 d .
N3 N 0.5003(4) 0.5843(4) 0.06175(15) 0.0392(15) Uani 1 1 d .
H3A H 0.5484 0.6454 0.0691 0.047 Uiso 1 1 calc R
H3B H 0.5223 0.5779 0.0446 0.047 Uiso 1 1 calc R
N4 N 0.3452(4) 0.4219(4) 0.08015(14) 0.0362(14) Uani 1 1 d .
N5 N 0.7150(5) 0.3407(5) 0.10996(18) 0.0506(19) Uani 1 1 d .
H5A H 0.7544 0.3482 0.1252 0.061 Uiso 1 1 calc R
H5B H 0.7346 0.3134 0.0959 0.061 Uiso 1 1 calc R
N6 N 0.5543(4) 0.3564(4) 0.10945(14) 0.0370(14) Uani 1 1 d .
N7 N 0.3537(4) -0.1097(4) 0.15058(14) 0.0356(14) Uani 1 1 d .
H7A H 0.3610 -0.1035 0.1695 0.043 Uiso 1 1 calc R
H7B H 0.3210 -0.1777 0.1462 0.043 Uiso 1 1 calc R
N8 N 0.4021(4) 0.0646(4) 0.13054(13) 0.0318(13) Uani 1 1 d .
N9 N -0.0901(4) -0.1327(4) 0.13363(12) 0.0245(11) Uani 1 1 d .
H9A H -0.1027 -0.1268 0.1519 0.029 Uiso 1 1 calc R
H9B H -0.1507 -0.1614 0.1242 0.029 Uiso 1 1 calc R
N10 N 0.1037(4) -0.0325(4) 0.12841(12) 0.0272(11) Uani 1 1 d .
O1 O -0.0856(3) 0.0469(3) 0.10342(10) 0.0287(10) Uani 1 1 d .
O2 O 0.1123(3) 0.1332(3) 0.10521(10) 0.0293(10) Uani 1 1 d .
O3 O 0.2248(3) 0.4477(3) 0.05974(11) 0.0351(11) Uani 1 1 d .
O4 O 0.2674(3) 0.3258(3) 0.08738(11) 0.0366(12) Uani 1 1 d .
O5 O 0.6263(4) 0.5131(4) 0.08835(13) 0.0444(14) Uani 1 1 d .
O6 O 0.4603(3) 0.3540(3) 0.10613(12) 0.0374(12) Uani 1 1 d .
O7 O 0.5685(4) 0.1190(4) 0.12440(13) 0.0425(14) Uani 1 1 d .
O8 O 0.4231(4) 0.1606(4) 0.12307(12) 0.0373(12) Uani 1 1 d .
O9 O 0.1327(3) -0.1625(3) 0.13789(10) 0.0288(10) Uani 1 1 d .
O10 O 0.2084(3) 0.0304(3) 0.12932(11) 0.0330(11) Uani 1 1 d .
C1 C -0.0301(5) 0.1377(5) 0.09304(15) 0.0307(15) Uani 1 1 d .
C2 C -0.0793(5) 0.1914(5) 0.07949(16) 0.0310(15) Uani 1 1 d .
H2 H -0.1231 0.1989 0.0936 0.037 Uiso 1 1 calc R
C3 C -0.1471(6) 0.1285(6) 0.05586(16) 0.0408(18) Uani 1 1 d .
H3C H -0.1934 0.0588 0.0626 0.049 Uiso 1 1 calc R
H3D H -0.1044 0.1242 0.0411 0.049 Uiso 1 1 calc R
C4 C -0.2099(3) 0.1714(4) 0.04369(9) 0.0323(15) Uani 1 1 d G
C5 C -0.2917(3) 0.1627(4) 0.05872(8) 0.0326(14) Uani 1 1 d G
H5 H -0.3071 0.1309 0.0763 0.039 Uiso 1 1 calc R
C6 C -0.3509(3) 0.2004(4) 0.04799(9) 0.0407(17) Uani 1 1 d G
H6 H -0.4069 0.1944 0.0583 0.049 Uiso 1 1 calc R
C7 C -0.3284(4) 0.2469(4) 0.02221(10) 0.0437(19) Uani 1 1 d G
H7 H -0.3689 0.2727 0.0149 0.052 Uiso 1 1 calc R
C8 C -0.2466(5) 0.2557(5) 0.00718(9) 0.071(3) Uani 1 1 d G
H8 H -0.2312 0.2875 -0.0104 0.085 Uiso 1 1 calc R
C9 C -0.1873(4) 0.2180(5) 0.01791(10) 0.066(3) Uani 1 1 d G
H9 H -0.1314 0.2240 0.0076 0.080 Uiso 1 1 calc R
C10 C 0.3181(5) 0.4768(5) 0.06631(14) 0.0283(14) Uani 1 1 d .
C11 C 0.4029(5) 0.5828(5) 0.05904(14) 0.0266(13) Uani 1 1 d .
H11 H 0.4023 0.6306 0.0731 0.032 Uiso 1 1 calc R
C12 C 0.3883(5) 0.6182(5) 0.03056(13) 0.0265(13) Uani 1 1 d .
H12A H 0.3785 0.5667 0.0166 0.032 Uiso 1 1 calc R
H12B H 0.3262 0.6238 0.0309 0.032 Uiso 1 1 calc R
C13 C 0.4780(3) 0.7199(2) 0.02218(9) 0.0258(13) Uani 1 1 d G
C14 C 0.4962(3) 0.8083(3) 0.03553(9) 0.0364(16) Uani 1 1 d G
H14 H 0.4520 0.8055 0.0498 0.044 Uiso 1 1 calc R
C15 C 0.5793(4) 0.9008(2) 0.02806(10) 0.049(2) Uani 1 1 d G
H15 H 0.5918 0.9612 0.0372 0.059 Uiso 1 1 calc R
C16 C 0.6442(3) 0.9048(3) 0.00724(10) 0.0428(18) Uani 1 1 d G
H16 H 0.7010 0.9680 0.0021 0.051 Uiso 1 1 calc R
C17 C 0.6259(3) 0.8164(4) -0.00611(9) 0.0438(18) Uani 1 1 d G
H17 H 0.6702 0.8192 -0.0203 0.053 Uiso 1 1 calc R
C18 C 0.5428(4) 0.7239(3) 0.00136(9) 0.0387(16) Uani 1 1 d G
H18 H 0.5303 0.6635 -0.0078 0.046 Uiso 1 1 calc R
C19 C 0.6309(5) 0.4379(6) 0.09943(17) 0.0362(16) Uani 1 1 d .
C20 C 0.7326(5) 0.4438(5) 0.10115(15) 0.0321(15) Uani 1 1 d .
H20 H 0.7752 0.4954 0.1154 0.039 Uiso 1 1 calc R
C21 C 0.7845(5) 0.4760(6) 0.07339(17) 0.0399(17) Uani 1 1 d .
H21A H 0.7842 0.5382 0.0676 0.048 Uiso 1 1 calc R
H21B H 0.7435 0.4223 0.0598 0.048 Uiso 1 1 calc R
C22 C 0.8932(3) 0.4968(4) 0.07192(12) 0.046(2) Uani 1 1 d G
C23 C 0.9317(5) 0.4949(5) 0.04602(11) 0.078(4) Uani 1 1 d G
H23 H 0.8888 0.4753 0.0303 0.093 Uiso 1 1 calc R
C24 C 1.0329(5) 0.5218(5) 0.04317(13) 0.082(3) Uani 1 1 d GU
H24 H 1.0592 0.5205 0.0255 0.098 Uiso 1 1 calc R
C25 C 1.0957(4) 0.5504(5) 0.06623(18) 0.088(3) Uani 1 1 d GU
H25 H 1.1649 0.5688 0.0643 0.105 Uiso 1 1 calc R
C26 C 1.0572(4) 0.5523(5) 0.09213(15) 0.071(3) Uani 1 1 d GU
H26 H 1.1001 0.5719 0.1079 0.085 Uiso 1 1 calc R
C27 C 0.9560(4) 0.5255(4) 0.09498(11) 0.057(3) Uani 1 1 d G
H27 H 0.9297 0.5267 0.1127 0.069 Uiso 1 1 calc R
C28 C 0.4776(5) 0.0494(5) 0.13076(15) 0.0340(15) Uani 1 1 d .
C29 C 0.4545(6) -0.0579(5) 0.13737(17) 0.0376(17) Uani 1 1 d .
H29 H 0.5066 -0.0554 0.1504 0.045 Uiso 1 1 calc R
C30 C 0.4553(6) -0.1113(5) 0.11053(18) 0.0421(19) Uani 1 1 d .
H30A H 0.5251 -0.0772 0.1029 0.051 Uiso 1 1 calc R
H30B H 0.4359 -0.1824 0.1148 0.051 Uiso 1 1 calc R
C31 C 0.3834(3) -0.1106(4) 0.08880(10) 0.0400(18) Uani 1 1 d G
C32 C 0.4200(3) -0.0305(3) 0.07016(11) 0.050(2) Uani 1 1 d G
H32 H 0.4896 0.0205 0.0705 0.060 Uiso 1 1 calc R
C33 C 0.3549(4) -0.0251(4) 0.05100(10) 0.053(2) Uani 1 1 d G
H33 H 0.3799 0.0296 0.0383 0.064 Uiso 1 1 calc R
C34 C 0.2531(4) -0.0998(4) 0.05048(9) 0.051(2) Uani 1 1 d G
H34 H 0.2086 -0.0961 0.0374 0.062 Uiso 1 1 calc R
C35 C 0.2165(3) -0.1799(4) 0.06912(11) 0.050(2) Uani 1 1 d G
H35 H 0.1469 -0.2309 0.0688 0.060 Uiso 1 1 calc R
C36 C 0.2816(4) -0.1853(3) 0.08828(10) 0.0445(19) Uani 1 1 d G
H36 H 0.2565 -0.2401 0.1010 0.053 Uiso 1 1 calc R
C37 C 0.0725(5) -0.1277(5) 0.13279(14) 0.0263(13) Uani 1 1 d .
C38 C -0.0428(5) -0.1983(5) 0.13094(14) 0.0268(14) Uani 1 1 d .
H38 H -0.0653 -0.2467 0.1468 0.032 Uiso 1 1 calc R
C39 C -0.0747(6) -0.2589(5) 0.10409(14) 0.0336(16) Uani 1 1 d .
H39A H -0.0228 -0.2773 0.0991 0.040 Uiso 1 1 calc R
H39B H -0.1393 -0.3227 0.1073 0.040 Uiso 1 1 calc R
C40 C -0.0884(4) -0.2029(4) 0.07983(9) 0.0383(17) Uani 1 1 d G
C41 C -0.1859(3) -0.2261(3) 0.07255(10) 0.0392(17) Uani 1 1 d G
H41 H -0.2427 -0.2780 0.0821 0.047 Uiso 1 1 calc R
C42 C -0.2005(3) -0.1733(4) 0.05129(10) 0.052(2) Uani 1 1 d G
H42 H -0.2672 -0.1891 0.0463 0.062 Uiso 1 1 calc R
C43 C -0.1174(5) -0.0973(4) 0.03730(9) 0.051(2) Uani 1 1 d G
H43 H -0.1273 -0.0612 0.0228 0.061 Uiso 1 1 calc R
C44 C -0.0198(4) -0.0742(4) 0.04457(10) 0.060(3) Uani 1 1 d G
H44 H 0.0370 -0.0223 0.0350 0.072 Uiso 1 1 calc R
C45 C -0.0053(3) -0.1270(4) 0.06584(11) 0.0471(19) Uani 1 1 d G
H45 H 0.0614 -0.1112 0.0708 0.056 Uiso 1 1 calc R
N100 N 0.6118(5) 0.6651(5) 0.12766(14) 0.0514(18) Uani 1 1 d D
O100 O 0.6978(4) 0.6982(5) 0.13755(12) 0.0520(15) Uani 1 1 d D
O101 O 0.5944(5) 0.7154(5) 0.10905(14) 0.0643(17) Uani 1 1 d D
O102 O 0.5364(5) 0.5785(5) 0.13544(15) 0.075(2) Uani 1 1 d D
N200 N 0.4180(13) 0.4180(13) 0.0000 0.084(4) Uani 1 2 d S
O200 O 0.3318(8) 0.3318(8) 0.0000 0.131(6) Uani 1 2 d S
O201 O 0.4704(6) 0.4345(7) 0.01948(18) 0.090(3) Uani 1 1 d .
N300 N 0.0802(6) 0.1586(6) 0.1644(2) 0.032(2) Uani 0.50 1 d PD
O300 O 0.1727(5) 0.1890(9) 0.16121(16) 0.125(5) Uani 1 1 d DU
O301 O 0.0601(9) 0.2330(7) 0.1653(3) 0.073(4) Uani 0.50 1 d PD
O302 O 0.0000 0.0672(4) 0.1667 0.0314(14) Uani 1 2 d SD
O1S O 0.3259(7) 0.3888(6) 0.14306(14) 0.078(2) Uani 1 1 d .
O2S O 0.1443(6) 0.4049(7) 0.00543(15) 0.077(2) Uani 1 1 d .
O3S O 0.1654(10) 0.4232(11) 0.12305(19) 0.143(5) Uani 1 1 d U
O4S O 0.1195(9) 0.6752(6) 0.16888(19) 0.109(4) Uani 1 1 d .
O5S O 0.0525(8) 0.1989(8) 0.0055(2) 0.124(4) Uani 1 1 d .
O6S O 0.1847(9) 0.1794(9) 0.0338(3) 0.139(4) Uani 1 1 d .
O7S O 0.4586(6) 0.2616(8) 0.04138(17) 0.093(3) Uani 1 1 d .
O8S O 0.2695(16) 0.6468(8) 0.1451(3) 0.215(9) Uani 1 1 d U
O9S O 0.3758(4) 0.2435(4) 0.16847(11) 0.0422(12) Uani 1 1 d .
O10S O 0.7103(4) 0.9273(5) 0.11180(12) 0.0495(13) Uani 1 1 d .
O11S O 0.2988(4) 0.1484(4) 0.07548(12) 0.0513(15) Uani 1 1 d .
O12S O 0.7394(6) 0.1163(6) 0.13497(13) 0.0649(17) Uani 1 1 d .
O13S O 0.5730(7) 0.2619(8) 0.17077(16) 0.090(3) Uani 1 1 d .
O14S O 0.915(2) 0.3397(16) 0.1368(5) 0.308(13) Uani 1 1 d U

loop_
_atom_site_aniso_label
_atom_site_aniso_U_11
_atom_site_aniso_U_22
_atom_site_aniso_U_33
_atom_site_aniso_U_23
_atom_site_aniso_U_13
_atom_site_aniso_U_12
Pr1 0.02063(17) 0.02107(17) 0.04015(18) 0.00420(15) 0.00385(15) 0.01287(14)
Cu1 0.0211(4) 0.0175(4) 0.0374(4) 0.0043(3) 0.0004(3) 0.0085(3)
Cu2 0.0190(4) 0.0243(4) 0.0625(6) 0.0166(4) -0.0013(4) 0.0083(3)
Cu3 0.0195(4) 0.0195(4) 0.0751(6) 0.0144(4) -0.0044(4) 0.0075(3)
Cu4 0.0231(4) 0.0241(4) 0.0594(6) 0.0140(4) 0.0122(4) 0.0156(3)
Cu5 0.0263(4) 0.0232(4) 0.0465(5) 0.0132(4) 0.0141(4) 0.0163(3)
N1 0.030(4) 0.032(4) 0.125(7) 0.038(4) -0.014(4) 0.006(3)
N2 0.023(3) 0.021(3) 0.052(4) 0.010(2) 0.001(3) 0.012(2)
N3 0.014(3) 0.025(3) 0.070(4) 0.011(3) -0.006(3) 0.003(2)
N4 0.021(3) 0.014(3) 0.066(4) 0.009(3) -0.006(3) 0.003(2)
N5 0.033(3) 0.035(4) 0.092(6) 0.027(4) 0.020(4) 0.023(3)
N6 0.017(3) 0.022(3) 0.075(4) 0.010(3) 0.003(3) 0.012(2)
N7 0.033(3) 0.028(3) 0.049(4) 0.015(3) 0.014(3) 0.018(3)
N8 0.031(3) 0.023(3) 0.048(4) 0.010(2) 0.008(3) 0.018(2)
N9 0.016(2) 0.018(2) 0.038(3) 0.000(2) 0.000(2) 0.007(2)
N10 0.018(3) 0.022(3) 0.038(3) 0.006(2) 0.004(2) 0.007(2)
O1 0.018(2) 0.022(2) 0.043(3) 0.0076(19) -0.0007(19) 0.0082(18)
O2 0.018(2) 0.024(2) 0.046(3) 0.010(2) -0.0013(18) 0.0108(19)
O3 0.020(2) 0.025(2) 0.056(3) 0.007(2) -0.003(2) 0.009(2)
O4 0.019(2) 0.019(2) 0.063(3) 0.018(2) 0.000(2) 0.0032(19)
O5 0.026(2) 0.020(2) 0.087(4) 0.013(3) -0.004(3) 0.011(2)
O6 0.015(2) 0.024(2) 0.074(4) 0.014(2) 0.000(2) 0.0102(19)
O7 0.024(2) 0.029(3) 0.081(4) 0.024(3) 0.020(2) 0.018(2)
O8 0.030(3) 0.024(2) 0.065(3) 0.018(2) 0.014(2) 0.019(2)
O9 0.027(2) 0.021(2) 0.041(3) 0.0090(19) 0.011(2) 0.0137(19)
O10 0.022(2) 0.022(2) 0.056(3) 0.009(2) 0.009(2) 0.0114(19)
C1 0.031(4) 0.025(3) 0.040(4) 0.011(3) 0.002(3) 0.017(3)
C2 0.016(3) 0.023(3) 0.054(4) 0.012(3) 0.004(3) 0.010(3)
C3 0.046(4) 0.049(5) 0.042(4) 0.001(4) -0.004(3) 0.035(4)
C4 0.039(4) 0.030(3) 0.033(4) -0.005(3) -0.007(3) 0.021(3)
C5 0.028(3) 0.023(3) 0.044(4) 0.005(3) -0.002(3) 0.011(3)
C6 0.034(4) 0.039(4) 0.047(4) 0.003(3) -0.007(3) 0.016(3)
C7 0.059(5) 0.051(5) 0.039(4) 0.008(4) 0.000(4) 0.040(4)
C8 0.092(8) 0.124(10) 0.042(5) 0.033(6) 0.018(5) 0.087(8)
C9 0.083(7) 0.115(9) 0.041(5) 0.021(5) 0.020(5) 0.079(7)
C10 0.027(3) 0.021(3) 0.037(3) 0.000(3) 0.000(3) 0.011(3)
C11 0.026(3) 0.022(3) 0.033(3) 0.002(3) -0.002(3) 0.013(3)
C12 0.025(3) 0.020(3) 0.031(3) -0.002(2) -0.001(3) 0.009(3)
C13 0.032(3) 0.023(3) 0.021(3) 0.001(2) -0.003(3) 0.013(3)
C14 0.036(4) 0.028(3) 0.041(4) 0.002(3) 0.012(3) 0.014(3)
C15 0.062(6) 0.027(4) 0.054(5) 0.004(3) 0.005(4) 0.019(4)
C16 0.027(4) 0.033(4) 0.047(4) 0.014(3) 0.002(3) -0.001(3)
C17 0.037(4) 0.047(5) 0.044(4) 0.007(4) 0.014(3) 0.019(4)
C18 0.042(4) 0.036(4) 0.042(4) -0.005(3) 0.004(3) 0.022(4)
C19 0.027(3) 0.032(4) 0.058(5) 0.006(3) 0.005(3) 0.021(3)
C20 0.025(3) 0.021(3) 0.056(4) 0.007(3) 0.000(3) 0.015(3)
C21 0.032(4) 0.035(4) 0.055(5) 0.002(3) 0.003(3) 0.018(3)
C22 0.039(4) 0.022(3) 0.080(6) 0.019(4) 0.029(4) 0.018(3)
C23 0.104(9) 0.071(7) 0.094(8) 0.040(6) 0.059(7) 0.070(7)
C24 0.097(7) 0.067(6) 0.096(7) 0.031(5) 0.055(6) 0.052(5)
C25 0.075(6) 0.059(6) 0.145(8) 0.027(6) 0.047(6) 0.046(5)
C26 0.053(5) 0.041(5) 0.128(8) 0.010(5) 0.005(5) 0.031(4)
C27 0.033(4) 0.030(4) 0.112(8) 0.017(4) 0.021(5) 0.019(4)
C28 0.027(4) 0.034(4) 0.048(4) 0.014(3) 0.016(3) 0.020(3)
C29 0.032(4) 0.035(4) 0.054(4) 0.019(3) 0.016(3) 0.022(3)
C30 0.041(4) 0.023(3) 0.072(5) 0.011(3) 0.018(4) 0.024(3)
C31 0.046(4) 0.031(4) 0.056(5) 0.010(3) 0.025(4) 0.029(3)
C32 0.068(6) 0.031(4) 0.056(5) 0.014(4) 0.034(4) 0.028(4)
C33 0.083(7) 0.049(5) 0.038(4) 0.004(4) 0.014(4) 0.041(5)
C34 0.080(7) 0.062(6) 0.024(4) -0.004(4) 0.003(4) 0.045(5)
C35 0.065(6) 0.038(4) 0.042(4) -0.003(3) 0.006(4) 0.022(4)
C36 0.050(5) 0.039(4) 0.046(4) 0.004(4) 0.012(4) 0.023(4)
C37 0.030(3) 0.020(3) 0.032(3) 0.007(3) 0.010(3) 0.015(3)
C38 0.034(4) 0.021(3) 0.032(3) 0.003(3) 0.001(3) 0.019(3)
C39 0.041(4) 0.023(3) 0.034(4) -0.002(3) -0.003(3) 0.014(3)
C40 0.056(5) 0.035(4) 0.030(4) -0.001(3) 0.000(3) 0.027(4)
C41 0.037(4) 0.037(4) 0.042(4) -0.011(3) -0.006(3) 0.017(3)
C42 0.068(6) 0.071(6) 0.031(4) -0.008(4) -0.005(4) 0.046(5)
C43 0.079(6) 0.057(5) 0.031(4) -0.004(4) -0.002(4) 0.045(5)
C44 0.080(7) 0.052(5) 0.032(4) 0.009(4) 0.024(4) 0.020(5)
C45 0.056(5) 0.048(5) 0.047(4) 0.003(4) 0.003(4) 0.033(4)
N100 0.049(4) 0.050(4) 0.044(4) -0.008(3) 0.004(3) 0.016(4)
O100 0.024(3) 0.057(4) 0.050(3) -0.003(3) -0.005(2) 0.002(3)
O101 0.063(4) 0.064(4) 0.070(4) -0.001(3) -0.010(3) 0.034(4)
O102 0.066(5) 0.045(4) 0.083(5) -0.004(3) -0.025(4) 0.006(4)
N200 0.108(10) 0.108(10) 0.073(9) -0.012(3) 0.012(3) 0.081(11)
O200 0.080(6) 0.080(6) 0.164(15) 0.027(6) -0.027(6) -0.013(8)
O201 0.067(5) 0.103(6) 0.088(6) -0.039(5) -0.013(4) 0.035(5)
N300 0.044(7) 0.037(6) 0.028(6) -0.003(5) -0.002(5) 0.031(6)
O300 0.041(4) 0.256(13) 0.072(5) -0.077(7) -0.010(4) 0.070(6)
O301 0.086(10) 0.027(6) 0.109(11) -0.008(7) -0.014(9) 0.030(6)
O302 0.026(3) 0.031(3) 0.036(4) -0.0033(14) -0.007(3) 0.0129(16)
O1S 0.144(7) 0.078(5) 0.054(4) -0.021(3) -0.023(4) 0.087(5)
O2S 0.081(5) 0.113(7) 0.060(4) -0.030(4) -0.018(4) 0.066(5)
O3S 0.227(13) 0.261(15) 0.075(6) -0.030(7) -0.027(7) 0.223(13)
O4S 0.185(11) 0.058(5) 0.095(6) 0.008(4) 0.004(6) 0.068(6)
O5S 0.116(8) 0.093(7) 0.100(7) -0.009(6) 0.012(6) 0.006(6)
O6S 0.108(8) 0.121(9) 0.143(10) 0.030(8) 0.024(7) 0.023(7)
O7S 0.058(5) 0.137(8) 0.084(5) -0.020(5) 0.005(4) 0.049(5)
O8S 0.33(2) 0.065(7) 0.149(11) 0.040(7) -0.019(13) 0.022(10)
O9S 0.035(3) 0.040(3) 0.055(3) 0.002(2) -0.003(2) 0.021(2)
O10S 0.038(3) 0.049(3) 0.056(3) -0.005(3) -0.004(3) 0.018(3)
O11S 0.056(4) 0.046(3) 0.056(3) -0.008(3) 0.015(3) 0.028(3)
O12S 0.085(5) 0.087(5) 0.062(4) 0.012(4) -0.006(4) 0.071(4)
O13S 0.104(6) 0.155(9) 0.069(5) 0.019(5) 0.014(4) 0.107(7)
O14S 0.46(3) 0.256(19) 0.32(2) 0.208(19) 0.10(2) 0.26(2)

loop_
_atom_type_symbol
_atom_type_description
_atom_type_scat_dispersion_real
_atom_type_scat_dispersion_imag
_atom_type_scat_source
C C 0.0033 0.0016 'International Tables Vol C Tables 4.2.6.8 and 6.1.1.4'
H H 0.0000 0.0000 'International Tables Vol C Tables 4.2.6.8 and 6.1.1.4'
N N 0.0061 0.0033 'International Tables Vol C Tables 4.2.6.8 and 6.1.1.4'
O O 0.0106 0.0060 'International Tables Vol C Tables 4.2.6.8 and 6.1.1.4'
Cu Cu 0.3201 1.2651 'International Tables Vol C Tables 4.2.6.8 and 6.1.1.4'
Pr Pr -0.2180 2.8214 'International Tables Vol C Tables 4.2.6.8 and 6.1.1.4'

loop_
_geom_angle_atom_site_label_1
_geom_angle_atom_site_label_2
_geom_angle_atom_site_label_3
_geom_angle
_geom_angle_site_symmetry_1
_geom_angle_site_symmetry_3
O6 Pr1 O11S 80.95(19) . .
O6 Pr1 O4 71.43(15) . .
O11S Pr1 O4 74.54(19) . .
O6 Pr1 O10 136.88(15) . .
O11S Pr1 O10 75.72(18) . .
O4 Pr1 O10 133.21(16) . .
O6 Pr1 O2 137.81(16) . .
O11S Pr1 O2 75.99(18) . .
O4 Pr1 O2 68.62(14) . .
O10 Pr1 O2 69.66(15) . .
O6 Pr1 O9S 85.42(18) . .
O11S Pr1 O9S 138.45(18) . .
O4 Pr1 O9S 136.61(17) . .
O10 Pr1 O9S 88.57(17) . .
O2 Pr1 O9S 134.12(16) . .
O6 Pr1 O300 137.2(2) . .
O11S Pr1 O300 141.0(2) . .
O4 Pr1 O300 106.2(3) . .
O10 Pr1 O300 76.9(3) . .
O2 Pr1 O300 68.77(19) . .
O9S Pr1 O300 67.1(2) . .
O6 Pr1 O8 68.99(15) . .
O11S Pr1 O8 71.2(2) . .
O4 Pr1 O8 130.61(17) . .
O10 Pr1 O8 69.33(15) . .
O2 Pr1 O8 132.27(16) . .
O9S Pr1 O8 67.29(18) . .
O300 Pr1 O8 122.8(3) . .
O6 Pr1 O1S 71.5(2) . .
O11S Pr1 O1S 138.7(2) . .
O4 Pr1 O1S 67.94(19) . .
O10 Pr1 O1S 144.3(2) . .
O2 Pr1 O1S 104.7(2) . .
O9S Pr1 O1S 70.09(19) . .
O300 Pr1 O1S 68.6(3) . .
O8 Pr1 O1S 122.9(2) . .
N10 Cu1 O2 90.0(2) . .
N10 Cu1 O1 173.6(2) . .
O2 Cu1 O1 85.72(18) . .
N10 Cu1 N9 81.9(2) . .
O2 Cu1 N9 171.8(2) . .
O1 Cu1 N9 102.46(19) . .
N2 Cu2 O4 90.8(2) . .
N2 Cu2 O3 172.7(2) . .
O4 Cu2 O3 85.05(19) . .
N2 Cu2 N1 82.2(2) . .
O4 Cu2 N1 173.0(2) . .
O3 Cu2 N1 102.0(2) . .
N4 Cu3 O6 92.3(2) . .
N4 Cu3 O5 173.4(3) . .
O6 Cu3 O5 86.5(2) . .
N4 Cu3 N3 83.2(2) . .
O6 Cu3 N3 173.4(3) . .
O5 Cu3 N3 97.4(2) . .
N6 Cu4 O8 91.3(2) . .
N6 Cu4 O7 171.1(3) . .
O8 Cu4 O7 84.16(19) . .
N6 Cu4 N5 82.8(2) . .
O8 Cu4 N5 171.6(3) . .
O7 Cu4 N5 100.8(2) . .
O10 Cu5 N8 91.0(2) . .
O10 Cu5 O9 84.85(19) . .
N8 Cu5 O9 170.0(2) . .
O10 Cu5 N7 169.2(2) . .
N8 Cu5 N7 81.6(2) . .
O9 Cu5 N7 103.6(2) . .
C2 N1 Cu2 112.3(4) . .
C1 N2 O2 115.5(5) . .
C1 N2 Cu2 119.9(4) . .
O2 N2 Cu2 124.6(4) . .
C11 N3 Cu3 110.9(4) . .
C10 N4 O4 115.6(5) . .
C10 N4 Cu3 118.4(5) . .
O4 N4 Cu3 125.7(4) . .
C20 N5 Cu4 111.5(4) . .
C19 N6 O6 113.2(5) . .
C19 N6 Cu4 120.6(5) . .
O6 N6 Cu4 124.8(4) . .
C29 N7 Cu5 110.2(4) . .
C28 N8 O8 116.1(6) . .
C28 N8 Cu5 117.7(5) . .
O8 N8 Cu5 126.0(4) . .
C38 N9 Cu1 108.7(4) . .
C37 N10 O10 114.7(5) . .
C37 N10 Cu1 118.0(4) . .
O10 N10 Cu1 126.9(4) . .
C1 O1 Cu1 107.4(4) . .
N2 O2 Cu1 108.0(3) . .
N2 O2 Pr1 123.5(3) . .
Cu1 O2 Pr1 125.0(2) . .
C10 O3 Cu2 106.6(4) . .
N4 O4 Cu2 107.8(4) . .
N4 O4 Pr1 121.7(4) . .
Cu2 O4 Pr1 126.5(2) . .
C19 O5 Cu3 106.5(4) . .
N6 O6 Cu3 107.9(4) . .
N6 O6 Pr1 126.3(4) . .
Cu3 O6 Pr1 125.8(2) . .
C28 O7 Cu4 108.0(4) . .
N8 O8 Cu4 108.4(4) . .
N8 O8 Pr1 124.5(4) . .
Cu4 O8 Pr1 126.6(2) . .
C37 O9 Cu5 107.7(4) . .
N10 O10 Cu5 109.3(3) . .
N10 O10 Pr1 122.7(3) . .
Cu5 O10 Pr1 128.0(2) . .
N2 C1 O1 123.3(6) . .
N2 C1 C2 116.2(5) . .
O1 C1 C2 120.4(6) . .
N1 C2 C1 109.2(5) . .
N1 C2 C3 113.5(7) . .
C1 C2 C3 110.6(6) . .
C2 C3 C4 113.4(6) . .
C5 C4 C9 120.0 . .
C5 C4 C3 118.8(4) . .
C9 C4 C3 121.2(4) . .
C6 C5 C4 120.0 . .
C7 C6 C5 120.0 . .
C6 C7 C8 120.0 . .
C7 C8 C9 120.0 . .
C8 C9 C4 120.0 . .
N4 C10 O3 123.7(6) . .
N4 C10 C11 115.6(6) . .
O3 C10 C11 120.6(6) . .
N3 C11 C10 107.9(5) . .
N3 C11 C12 113.2(6) . .
C10 C11 C12 112.7(5) . .
C13 C12 C11 112.5(5) . .
C14 C13 C18 120.0 . .
C14 C13 C12 120.3(4) . .
C18 C13 C12 119.7(4) . .
C13 C14 C15 120.0 . .
C14 C15 C16 120.0 . .
C17 C16 C15 120.0 . .
C16 C17 C18 120.0 . .
C17 C18 C13 120.0 . .
O5 C19 N6 125.3(6) . .
O5 C19 C20 118.5(6) . .
N6 C19 C20 116.2(6) . .
C19 C20 C21 109.0(6) . .
C19 C20 N5 108.0(5) . .
C21 C20 N5 112.3(6) . .
C20 C21 C22 116.5(6) . .
C23 C22 C27 120.0 . .
C23 C22 C21 117.6(5) . .
C27 C22 C21 122.2(5) . .
C22 C23 C24 120.0 . .
C23 C24 C25 120.0 . .
C26 C25 C24 120.0 . .
C25 C26 C27 120.0 . .
C26 C27 C22 120.0 . .
N8 C28 O7 122.6(6) . .
N8 C28 C29 116.6(6) . .
O7 C28 C29 120.6(6) . .
N7 C29 C28 106.6(5) . .
N7 C29 C30 111.4(6) . .
C28 C29 C30 109.4(6) . .
C31 C30 C29 112.6(5) . .
C32 C31 C36 120.0 . .
C32 C31 C30 118.7(4) . .
C36 C31 C30 121.3(4) . .
C33 C32 C31 120.0 . .
C32 C33 C34 120.0 . .
C35 C34 C33 120.0 . .
C34 C35 C36 120.0 . .
C35 C36 C31 120.0 . .
O9 C37 N10 123.4(6) . .
O9 C37 C38 121.4(5) . .
N10 C37 C38 115.2(5) . .
N9 C38 C39 111.3(5) . .
N9 C38 C37 106.8(5) . .
C39 C38 C37 112.3(5) . .
C40 C39 C38 114.2(5) . .
C41 C40 C45 120.0 . .
C41 C40 C39 118.7(4) . .
C45 C40 C39 121.2(4) . .
C40 C41 C42 120.0 . .
C43 C42 C41 120.0 . .
C42 C43 C44 120.0 . .
C45 C44 C43 120.0 . .
C44 C45 C40 120.0 . .
O100 N100 O101 121.0(7) . .
O100 N100 O102 121.2(7) . .
O101 N100 O102 117.7(7) . .
O201 N200 O201 127(2) . 4
O201 N200 O200 116.4(10) . .
O201 N200 O200 116.4(10) 4 .
O300 N300 O301 112.9(9) . .
O300 N300 O302 132.6(9) . .
O301 N300 O302 114.5(8) . .
N300 O300 Pr1 137.7(7) . .
N300 O301 O301 101.8(6) . 5
N300 O302 N300 107.4(9) . 5

loop_
_geom_bond_atom_site_label_1
_geom_bond_atom_site_label_2
_geom_bond_distance
_geom_bond_site_symmetry_2
Pr1 O6 2.459(5) .
Pr1 O11S 2.497(5) .
Pr1 O4 2.497(5) .
Pr1 O10 2.509(4) .
Pr1 O2 2.518(4) .
Pr1 O9S 2.524(5) .
Pr1 O300 2.531(7) .
Pr1 O8 2.534(4) .
Pr1 O1S 2.600(6) .
Cu1 N10 1.910(5) .
Cu1 O2 1.916(4) .
Cu1 O1 1.932(4) .
Cu1 N9 2.006(5) .
Cu2 N2 1.896(5) .
Cu2 O4 1.924(5) .
Cu2 O3 1.949(5) .
Cu2 N1 2.015(7) .
Cu3 N4 1.894(6) .
Cu3 O6 1.910(5) .
Cu3 O5 1.914(5) .
Cu3 N3 1.986(6) .
Cu4 N6 1.868(6) .
Cu4 O8 1.924(5) .
Cu4 O7 1.940(5) .
Cu4 N5 2.022(6) .
Cu5 O10 1.909(5) .
Cu5 N8 1.912(6) .
Cu5 O9 1.939(5) .
Cu5 N7 2.010(6) .
N1 C2 1.476(9) .
N2 C1 1.288(9) .
N2 O2 1.407(7) .
N3 C11 1.478(8) .
N4 C10 1.290(9) .
N4 O4 1.390(7) .
N5 C20 1.515(8) .
N6 C19 1.298(9) .
N6 O6 1.423(7) .
N7 C29 1.475(9) .
N8 C28 1.282(8) .
N8 O8 1.378(7) .
N9 C38 1.502(7) .
N10 C37 1.297(8) .
N10 O10 1.390(7) .
O1 C1 1.307(8) .
O3 C10 1.298(8) .
O5 C19 1.297(8) .
O7 C28 1.291(8) .
O9 C37 1.292(8) .
C1 C2 1.507(9) .
C2 C3 1.516(10) .
C3 C4 1.520(7) .
C4 C5 1.3900 .
C4 C9 1.3900 .
C5 C6 1.3900 .
C6 C7 1.3900 .
C7 C8 1.3900 .
C8 C9 1.3900 .
C10 C11 1.520(9) .
C11 C12 1.536(9) .
C12 C13 1.520(7) .
C13 C14 1.3900 .
C13 C18 1.3900 .
C14 C15 1.3900 .
C15 C16 1.3900 .
C16 C17 1.3900 .
C17 C18 1.3900 .
C19 C20 1.507(9) .
C20 C21 1.511(11) .
C21 C22 1.523(8) .
C22 C23 1.3900 .
C22 C27 1.3900 .
C23 C24 1.3900 .
C24 C25 1.3900 .
C25 C26 1.3900 .
C26 C27 1.3900 .
C28 C29 1.522(9) .
C29 C30 1.536(11) .
C30 C31 1.522(9) .
C31 C32 1.3900 .
C31 C36 1.3900 .
C32 C33 1.3900 .
C33 C34 1.3900 .
C34 C35 1.3900 .
C35 C36 1.3900 .
C37 C38 1.535(9) .
C38 C39 1.526(9) .
C39 C40 1.525(8) .
C40 C41 1.3900 .
C40 C45 1.3900 .
C41 C42 1.3900 .
C42 C43 1.3900 .
C43 C44 1.3900 .
C44 C45 1.3900 .
N100 O100 1.240(8) .
N100 O101 1.292(9) .
N100 O102 1.298(8) .
N200 O201 1.178(11) .
N200 O201 1.178(11) 4
N200 O200 1.31(2) .
N300 O300 1.252(9) .
N300 O301 1.313(10) .
N300 O302 1.319(8) .
O301 O301 1.59(3) 5
O302 N300 1.319(8) 5
